data_4060140
loop_
_publ_author_name
'A. Moores'
'N. Mezaiiles'
'L. Ricard '
'P. Le Floch'

_publ_section_title
;
eta5- Rh(I) Complexes of a lamba4-Phosphinine anion: Syntheses, X-ray Crystal
Structures and Application in the Catalyzed Hydroformylation of Olefins
;
_journal_name_full Organometallics
_journal_paper_doi 10.1021/om049261y
_journal_year 2005
_chemical_formula_sum 'C31 H48 Li O P Si2'
_chemical_formula_weight 530.78
_space_group_IT_number 14
_symmetry_cell_setting monoclinic
_symmetry_space_group_name_Hall '-P 2ybc'
_symmetry_space_group_name_H-M 'P 1 21/c 1'
_atom_sites_solution_hydrogens geom
_atom_sites_solution_primary direct
_atom_sites_solution_secondary difmap
_cell_angle_alpha 90.000(5)
_cell_angle_beta 94.110(5)
_cell_angle_gamma 90.000(5)
_cell_formula_units_Z 8
_cell_length_a 10.101(5)
_cell_length_b 18.754(5)
_cell_length_c 34.757(5)
_cell_measurement_reflns_used 251
_cell_measurement_temperature 150.0(10)
_cell_measurement_theta_max 20.0
_cell_measurement_theta_min 3.0
_cell_volume 6567(4)
_diffrn_ambient_temperature 150.0(10)
_diffrn_detector_area_resol_mean ?
_diffrn_measurement_device_type KappaCCD
_diffrn_measurement_method 'phi and omega scans'
_diffrn_radiation_monochromator graphite
_diffrn_radiation_source 'fine-focus sealed tube'
_diffrn_radiation_type MoK\a
_diffrn_radiation_wavelength 0.71069
_diffrn_reflns_av_R_equivalents 0.0262
_diffrn_reflns_av_sigmaI/netI 0.0528
_diffrn_reflns_limit_h_max 10
_diffrn_reflns_limit_h_min -10
_diffrn_reflns_limit_k_max 18
_diffrn_reflns_limit_k_min -19
_diffrn_reflns_limit_l_max 36
_diffrn_reflns_limit_l_min -36
_diffrn_reflns_number 14215
_diffrn_reflns_theta_max 21.93
_diffrn_reflns_theta_min 3.38
_diffrn_standards_decay_% ?
_diffrn_standards_interval_count ?
_diffrn_standards_interval_time ?
_diffrn_standards_number ?
_exptl_absorpt_coefficient_mu 0.177
_exptl_absorpt_correction_T_max 0.9860
_exptl_absorpt_correction_T_min 0.9689
_exptl_absorpt_correction_type ?
_exptl_absorpt_process_details ?
_exptl_crystal_colour orange
_exptl_crystal_density_diffrn 1.074
_exptl_crystal_density_meas ?
_exptl_crystal_density_method 'not measured'
_exptl_crystal_description plate
_exptl_crystal_F_000 2304
_exptl_crystal_size_max 0.18
_exptl_crystal_size_mid 0.18
_exptl_crystal_size_min 0.08
_refine_ls_extinction_coef ?
_refine_ls_extinction_method none
_refine_ls_goodness_of_fit_ref 1.032
_refine_ls_hydrogen_treatment mixed
_refine_ls_matrix_type full
_refine_ls_number_parameters 721
_refine_ls_number_reflns 7937
_refine_ls_number_restraints 0
_refine_ls_restrained_S_all 1.032
_refine_ls_R_factor_all 0.0798
_refine_ls_R_factor_gt 0.0559
_refine_ls_shift/su_max 0.001
_refine_ls_shift/su_mean 0.000
_refine_ls_structure_factor_coef Fsqd
_refine_ls_weighting_details 'calc w=1/[\s^2^(Fo^2^)+(0.0903P)^2^+5.7032P] where P=(Fo^2^+2Fc^2^)/3'
_refine_ls_weighting_scheme calc
_refine_ls_wR_factor_gt 0.1468
_refine_ls_wR_factor_ref 0.1649
_reflns_number_gt 5910
_reflns_number_total 7937
_reflns_threshold_expression >2sigma(I)
_cod_depositor_comments
;
The following automatic conversions were performed:
'_symmetry_cell_setting' value 'Monoclinic' changed to 'monoclinic'
according to '/home/saulius/struct/CIF-dictionaries/cif_core.dic'
dictionary named 'cif_core.dic' version 2.4.1 from 2010-06-29.

Automatic conversion script
Id: cif_fix_enum 1527 2010-12-29 10:47:43Z saulius 
;
_cod_original_sg_symbol_H-M P21/c
_cod_database_code 4060140

loop_
_symmetry_equiv_pos_as_xyz
'x, y, z'
'-x, y+1/2, -z+1/2'
'-x, -y, -z'
'x, -y-1/2, z-1/2'

loop_
_atom_site_label
_atom_site_type_symbol
_atom_site_fract_x
_atom_site_fract_y
_atom_site_fract_z
_atom_site_U_iso_or_equiv
_atom_site_adp_type
_atom_site_occupancy
_atom_site_symmetry_multiplicity
_atom_site_calc_flag
_atom_site_refinement_flags
_atom_site_disorder_assembly
_atom_site_disorder_group
P1 P 0.32469(10) 0.75133(5) 0.94355(3) 0.0350(3) Uani 1 1 d . . .
P2 P -0.48474(9) 0.76256(5) 0.66743(3) 0.0301(3) Uani 1 1 d . . .
Si2 Si 0.31739(11) 0.58509(6) 0.95461(3) 0.0400(3) Uani 1 1 d . . .
Si3 Si -0.53745(11) 0.85952(6) 0.73840(3) 0.0427(3) Uani 1 1 d . . .
Si4 Si -0.37078(11) 0.60939(6) 0.66777(3) 0.0400(3) Uani 1 1 d . . .
O1 O -0.0703(2) 0.71099(14) 1.00399(7) 0.0404(7) Uani 1 1 d . . .
O2 O -0.2109(3) 0.70765(17) 0.77534(8) 0.0549(8) Uani 1 1 d . . .
C1 C 0.1878(4) 0.81476(18) 0.94352(10) 0.0333(9) Uani 1 1 d . A .
C2 C 0.0721(4) 0.8006(2) 0.92009(10) 0.0372(9) Uani 1 1 d . . .
C3 C 0.0375(4) 0.7327(2) 0.90527(10) 0.0377(9) Uani 1 1 d . A .
H3 H -0.0392 0.7291 0.8879 0.045 Uiso 1 1 calc R . .
C4 C 0.1092(4) 0.66944(19) 0.91446(10) 0.0343(9) Uani 1 1 d . . .
C5 C 0.2314(4) 0.66803(18) 0.93597(9) 0.0318(9) Uani 1 1 d . A .
C6 C 0.4027(4) 0.7696(2) 0.89595(12) 0.0498(11) Uani 1 1 d . . .
C7 C 0.5478(5) 0.7477(3) 0.90245(15) 0.0799(16) Uani 1 1 d . . .
H7A H 0.5532 0.6965 0.9078 0.120 Uiso 1 1 calc R . .
H7B H 0.5893 0.7742 0.9244 0.120 Uiso 1 1 calc R . .
H7C H 0.5940 0.7584 0.8793 0.120 Uiso 1 1 calc R . .
C8 C 0.3997(8) 0.8500(3) 0.8889(2) 0.129(3) Uani 1 1 d . . .
H8A H 0.4621 0.8621 0.8696 0.193 Uiso 1 1 calc R . .
H8B H 0.4251 0.8750 0.9131 0.193 Uiso 1 1 calc R . .
H8C H 0.3098 0.8644 0.8795 0.193 Uiso 1 1 calc R . .
C9 C 0.3419(5) 0.7292(4) 0.86168(12) 0.091(2) Uani 1 1 d . . .
H9A H 0.3931 0.7381 0.8393 0.137 Uiso 1 1 calc R . .
H9B H 0.2501 0.7450 0.8560 0.137 Uiso 1 1 calc R . .
H9C H 0.3429 0.6780 0.8675 0.137 Uiso 1 1 calc R . .
Si1 Si 0.21669(14) 0.89744(6) 0.97317(3) 0.0525(4) Uani 1 1 d . . .
C10 C 0.3284(13) 0.8829(7) 1.0133(4) 0.083(3) Uani 0.435(5) 1 d P A 1
H10A H 0.3152 0.9193 1.0329 0.125 Uiso 0.435(5) 1 calc PR A 1
H10B H 0.4195 0.8857 1.0055 0.125 Uiso 0.435(5) 1 calc PR A 1
H10C H 0.3129 0.8356 1.0241 0.125 Uiso 0.435(5) 1 calc PR A 1
C11 C 0.0376(13) 0.9120(6) 0.9965(3) 0.073(2) Uani 0.435(5) 1 d P A 1
H11A H 0.0102 0.8673 1.0082 0.110 Uiso 0.435(5) 1 calc PR A 1
H11B H -0.0294 0.9263 0.9762 0.110 Uiso 0.435(5) 1 calc PR A 1
H11C H 0.0464 0.9492 1.0163 0.110 Uiso 0.435(5) 1 calc PR A 1
C12 C 0.2401(16) 0.9846(8) 0.9478(6) 0.048(3) Uani 0.435(5) 1 d P A 1
H12A H 0.1692 0.9908 0.9273 0.073 Uiso 0.435(5) 1 calc PR A 1
H12B H 0.3263 0.9847 0.9365 0.073 Uiso 0.435(5) 1 calc PR A 1
H12C H 0.2370 1.0239 0.9663 0.073 Uiso 0.435(5) 1 calc PR A 1
C10A C 0.4114(10) 0.9012(5) 0.9899(3) 0.083(3) Uani 0.565(5) 1 d P A 2
H10D H 0.4323 0.9472 1.0023 0.125 Uiso 0.565(5) 1 calc PR A 2
H10E H 0.4633 0.8957 0.9673 0.125 Uiso 0.565(5) 1 calc PR A 2
H10F H 0.4334 0.8626 1.0082 0.125 Uiso 0.565(5) 1 calc PR A 2
C11A C 0.1447(11) 0.9001(5) 1.0183(2) 0.073(2) Uani 0.565(5) 1 d P A 2
H11D H 0.1731 0.8582 1.0336 0.110 Uiso 0.565(5) 1 calc PR A 2
H11E H 0.0477 0.9001 1.0140 0.110 Uiso 0.565(5) 1 calc PR A 2
H11F H 0.1735 0.9435 1.0322 0.110 Uiso 0.565(5) 1 calc PR A 2
C12A C 0.1864(7) 0.9804(4) 0.9463(4) 0.048(3) Uani 0.565(5) 1 d P A 2
H12D H 0.0908 0.9866 0.9405 0.073 Uiso 0.565(5) 1 calc PR A 2
H12E H 0.2310 0.9784 0.9222 0.073 Uiso 0.565(5) 1 calc PR A 2
H12F H 0.2212 1.0207 0.9619 0.073 Uiso 0.565(5) 1 calc PR A 2
C13 C -0.0286(7) 0.8582(3) 0.91115(19) 0.0581(13) Uani 0.599(9) 1 d PR B 1
C14 C -0.1149(5) 0.8756(3) 0.9435(2) 0.059(3) Uani 0.599(9) 1 d PR B 1
H14 H -0.1003 0.8529 0.9679 0.071 Uiso 0.599(9) 1 calc PR B 1
C15 C -0.2151(8) 0.9248(5) 0.9372(4) 0.075(3) Uani 0.599(9) 1 d P B 1
H15 H -0.2678 0.9381 0.9576 0.089 Uiso 0.599(9) 1 calc PR B 1
C16 C -0.2372(13) 0.9531(8) 0.9032(6) 0.079(3) Uani 0.599(9) 1 d P B 1
H16 H -0.3127 0.9829 0.8986 0.095 Uiso 0.599(9) 1 calc PR B 1
C17 C -0.1523(17) 0.9414(12) 0.8718(6) 0.076(7) Uani 0.599(9) 1 d P B 1
H17 H -0.1630 0.9659 0.8479 0.091 Uiso 0.599(9) 1 calc PR B 1
C18 C -0.0505(8) 0.8890(4) 0.8805(2) 0.065(3) Uani 0.599(9) 1 d P B 1
H18 H 0.0049 0.8774 0.8604 0.078 Uiso 0.599(9) 1 calc PR B 1
C13A C -0.0329(8) 0.8556(4) 0.9107(2) 0.0581(13) Uani 0.401(9) 1 d PR B 2
C14A C -0.1558(8) 0.8545(4) 0.9096(2) 0.059(4) Uani 0.401(9) 1 d PR B 2
H14A H -0.1936 0.8139 0.9209 0.070 Uiso 0.401(9) 1 calc PR B 2
C15A C -0.2461(14) 0.9051(10) 0.8941(6) 0.078(6) Uani 0.401(9) 1 d P B 2
H15A H -0.3371 0.9009 0.8991 0.093 Uiso 0.401(9) 1 calc PR B 2
C16A C -0.210(2) 0.9566(13) 0.8734(11) 0.053(6) Uani 0.401(9) 1 d P B 2
H16A H -0.2706 0.9932 0.8653 0.064 Uiso 0.401(9) 1 calc PR B 2
C17A C -0.0733(16) 0.9588(7) 0.8622(4) 0.041(4) Uani 0.401(9) 1 d P B 2
H17A H -0.0473 0.9932 0.8442 0.049 Uiso 0.401(9) 1 calc PR B 2
C18A C 0.0163(12) 0.9109(6) 0.8779(4) 0.036(3) Uani 0.401(9) 1 d P B 2
H18A H 0.1045 0.9095 0.8701 0.044 Uiso 0.401(9) 1 calc PR B 2
C19 C 0.0407(4) 0.6021(2) 0.90080(11) 0.0386(10) Uani 1 1 d . B .
C20 C 0.0910(4) 0.5626(2) 0.87153(11) 0.0466(10) Uani 1 1 d . . .
H20 H 0.1694 0.5784 0.8606 0.056 Uiso 1 1 calc R B .
C21 C 0.0295(5) 0.5007(2) 0.85787(12) 0.0596(12) Uani 1 1 d . B .
H21 H 0.0653 0.4743 0.8377 0.071 Uiso 1 1 calc R . .
C22 C -0.0840(5) 0.4778(3) 0.87371(14) 0.0648(13) Uani 1 1 d . . .
H22 H -0.1264 0.4353 0.8645 0.078 Uiso 1 1 calc R B .
C23 C -0.1365(5) 0.5159(3) 0.90277(15) 0.0712(14) Uani 1 1 d . B .
H23 H -0.2144 0.4997 0.9138 0.085 Uiso 1 1 calc R . .
C24 C -0.0743(4) 0.5784(2) 0.91577(13) 0.0588(12) Uani 1 1 d . . .
H24 H -0.1118 0.6054 0.9354 0.071 Uiso 1 1 calc R B .
C25 C 0.4240(5) 0.5442(3) 0.91857(13) 0.0698(14) Uani 1 1 d . . .
H25A H 0.4887 0.5795 0.9109 0.105 Uiso 1 1 calc R . .
H25B H 0.3682 0.5289 0.8958 0.105 Uiso 1 1 calc R . .
H25C H 0.4710 0.5029 0.9302 0.105 Uiso 1 1 calc R . .
C26 C 0.2047(5) 0.5137(2) 0.97001(15) 0.0678(14) Uani 1 1 d . . .
H26A H 0.2569 0.4769 0.9842 0.102 Uiso 1 1 calc R . .
H26B H 0.1575 0.4924 0.9472 0.102 Uiso 1 1 calc R . .
H26C H 0.1404 0.5342 0.9867 0.102 Uiso 1 1 calc R . .
C27 C 0.4295(4) 0.6076(2) 0.99768(12) 0.0556(12) Uani 1 1 d . . .
H27A H 0.4749 0.5644 1.0074 0.083 Uiso 1 1 calc R . .
H27B H 0.3774 0.6277 1.0178 0.083 Uiso 1 1 calc R . .
H27C H 0.4954 0.6426 0.9905 0.083 Uiso 1 1 calc R . .
C28 C 0.1045(5) 0.6863(3) 1.05137(14) 0.0781(16) Uani 1 1 d . . .
H28A H 0.1415 0.6492 1.0355 0.117 Uiso 1 1 calc R . .
H28B H 0.1253 0.6753 1.0787 0.117 Uiso 1 1 calc R . .
H28C H 0.1431 0.7325 1.0453 0.117 Uiso 1 1 calc R . .
C29 C -0.0417(4) 0.6891(3) 1.04326(12) 0.0581(12) Uani 1 1 d . . .
H29A H -0.0807 0.6415 1.0474 0.070 Uiso 1 1 calc R . .
H29B H -0.0808 0.7234 1.0609 0.070 Uiso 1 1 calc R . .
C30 C -0.2105(4) 0.7114(2) 0.99233(12) 0.0483(11) Uani 1 1 d . . .
H30A H -0.2488 0.6647 0.9987 0.058 Uiso 1 1 calc R . .
H30B H -0.2221 0.7175 0.9640 0.058 Uiso 1 1 calc R . .
C31 C -0.2856(4) 0.7691(3) 1.01113(14) 0.0639(13) Uani 1 1 d . . .
H31A H -0.2795 0.7618 1.0391 0.096 Uiso 1 1 calc R . .
H31B H -0.3790 0.7677 1.0013 0.096 Uiso 1 1 calc R . .
H31C H -0.2476 0.8156 1.0053 0.096 Uiso 1 1 calc R . .
C32 C -0.4221(3) 0.83027(18) 0.70161(10) 0.0307(9) Uani 1 1 d . . .
C33 C -0.2903(4) 0.85293(19) 0.69945(9) 0.0329(9) Uani 1 1 d . . .
C34 C -0.1932(4) 0.8127(2) 0.68121(10) 0.0348(9) Uani 1 1 d . . .
H34 H -0.1099 0.8345 0.6781 0.042 Uiso 1 1 calc R . .
C35 C -0.2128(3) 0.74203(18) 0.66743(9) 0.0301(9) Uani 1 1 d . . .
C36 C -0.3359(3) 0.70714(18) 0.66660(9) 0.0306(9) Uani 1 1 d . . .
C37 C -0.4998(3) 0.80867(19) 0.61876(10) 0.0325(9) Uani 1 1 d . . .
C38 C -0.5479(4) 0.7514(2) 0.58976(10) 0.0402(10) Uani 1 1 d . . .
H38A H -0.6286 0.7291 0.5982 0.060 Uiso 1 1 calc R . .
H38B H -0.4788 0.7150 0.5881 0.060 Uiso 1 1 calc R . .
H38C H -0.5670 0.7732 0.5644 0.060 Uiso 1 1 calc R . .
C39 C -0.3764(4) 0.8439(2) 0.60466(11) 0.0420(10) Uani 1 1 d . . .
H39A H -0.3066 0.8080 0.6028 0.063 Uiso 1 1 calc R . .
H39B H -0.3453 0.8811 0.6229 0.063 Uiso 1 1 calc R . .
H39C H -0.3979 0.8651 0.5792 0.063 Uiso 1 1 calc R . .
C40 C -0.6083(4) 0.8651(2) 0.62170(11) 0.0443(10) Uani 1 1 d . . .
H40A H -0.6300 0.8862 0.5962 0.066 Uiso 1 1 calc R . .
H40B H -0.5765 0.9024 0.6398 0.066 Uiso 1 1 calc R . .
H40C H -0.6878 0.8428 0.6309 0.066 Uiso 1 1 calc R . .
C41 C -0.6444(5) 0.7823(3) 0.74943(13) 0.0696(15) Uani 1 1 d . . .
H41A H -0.6996 0.7951 0.7705 0.104 Uiso 1 1 calc R . .
H41B H -0.5884 0.7414 0.7572 0.104 Uiso 1 1 calc R . .
H41C H -0.7016 0.7699 0.7264 0.104 Uiso 1 1 calc R . .
C42 C -0.4484(4) 0.8865(2) 0.78524(11) 0.0533(11) Uani 1 1 d . . .
H42A H -0.3874 0.9257 0.7808 0.080 Uiso 1 1 calc R . .
H42B H -0.3982 0.8457 0.7963 0.080 Uiso 1 1 calc R . .
H42C H -0.5131 0.9020 0.8032 0.080 Uiso 1 1 calc R . .
C43 C -0.6524(5) 0.9339(3) 0.72292(13) 0.0725(15) Uani 1 1 d . . .
H43A H -0.6006 0.9765 0.7177 0.109 Uiso 1 1 calc R . .
H43B H -0.7110 0.9442 0.7435 0.109 Uiso 1 1 calc R . .
H43C H -0.7059 0.9198 0.6995 0.109 Uiso 1 1 calc R . .
C44 C -0.2429(4) 0.9216(2) 0.71724(10) 0.0415(10) Uani 1 1 d . . .
C45 C -0.1274(5) 0.9264(3) 0.74139(13) 0.0604(13) Uani 1 1 d . . .
H45 H -0.0756 0.8849 0.7469 0.072 Uiso 1 1 calc R . .
C46 C -0.0869(6) 0.9915(4) 0.75754(16) 0.0859(18) Uani 1 1 d . . .
H46 H -0.0092 0.9941 0.7746 0.103 Uiso 1 1 calc R . .
C47 C -0.1583(7) 1.0510(4) 0.74899(19) 0.090(2) Uani 1 1 d . . .
H47 H -0.1307 1.0952 0.7603 0.108 Uiso 1 1 calc R . .
C48 C -0.2703(6) 1.0485(3) 0.72419(16) 0.0718(15) Uani 1 1 d . . .
H48 H -0.3184 1.0909 0.7179 0.086 Uiso 1 1 calc R . .
C49 C -0.3128(4) 0.9839(2) 0.70842(12) 0.0521(11) Uani 1 1 d . . .
H49 H -0.3906 0.9822 0.6914 0.063 Uiso 1 1 calc R . .
C50 C -0.0924(3) 0.70589(19) 0.65407(10) 0.0323(9) Uani 1 1 d . . .
C51 C -0.1042(4) 0.6656(2) 0.62060(11) 0.0392(10) Uani 1 1 d . . .
H51 H -0.1891 0.6597 0.6074 0.047 Uiso 1 1 calc R . .
C52 C 0.0048(4) 0.6337(2) 0.60595(12) 0.0492(11) Uani 1 1 d . . .
H52 H -0.0057 0.6055 0.5832 0.059 Uiso 1 1 calc R . .
C53 C 0.1297(4) 0.6431(2) 0.62467(13) 0.0514(11) Uani 1 1 d . . .
H53 H 0.2052 0.6217 0.6146 0.062 Uiso 1 1 calc R . .
C54 C 0.1440(4) 0.6834(2) 0.65783(13) 0.0508(11) Uani 1 1 d . . .
H54 H 0.2293 0.6899 0.6707 0.061 Uiso 1 1 calc R . .
C55 C 0.0328(4) 0.7145(2) 0.67249(11) 0.0410(10) Uani 1 1 d . . .
H55 H 0.0430 0.7419 0.6955 0.049 Uiso 1 1 calc R . .
C56 C -0.4916(5) 0.5942(2) 0.70523(16) 0.0670(14) Uani 1 1 d . . .
H56A H -0.4572 0.6154 0.7297 0.101 Uiso 1 1 calc R . .
H56B H -0.5042 0.5428 0.7087 0.101 Uiso 1 1 calc R . .
H56C H -0.5768 0.6163 0.6969 0.101 Uiso 1 1 calc R . .
C57 C -0.4501(5) 0.5728(2) 0.62147(14) 0.0608(13) Uani 1 1 d . . .
H57A H -0.5355 0.5965 0.6154 0.091 Uiso 1 1 calc R . .
H57B H -0.4643 0.5215 0.6242 0.091 Uiso 1 1 calc R . .
H57C H -0.3918 0.5815 0.6006 0.091 Uiso 1 1 calc R . .
C58 C -0.2225(4) 0.5525(2) 0.68177(13) 0.0547(12) Uani 1 1 d . . .
H58A H -0.1669 0.5486 0.6599 0.082 Uiso 1 1 calc R . .
H58B H -0.2520 0.5050 0.6891 0.082 Uiso 1 1 calc R . .
H58C H -0.1711 0.5744 0.7037 0.082 Uiso 1 1 calc R . .
C59 C -0.3129(8) 0.6296(3) 0.82067(17) 0.111(2) Uani 1 1 d . . .
H59A H -0.3113 0.6715 0.8376 0.167 Uiso 1 1 calc R . .
H59B H -0.2923 0.5869 0.8362 0.167 Uiso 1 1 calc R . .
H59C H -0.4013 0.6248 0.8073 0.167 Uiso 1 1 calc R . .
C60 C -0.2097(11) 0.6387(5) 0.7910(2) 0.167(4) Uani 1 1 d . . .
H60A H -0.1205 0.6285 0.8034 0.201 Uiso 1 1 calc R . .
H60B H -0.2277 0.6037 0.7699 0.201 Uiso 1 1 calc R . .
C61 C 0.0162(5) 0.7445(5) 0.79539(19) 0.129(3) Uani 1 1 d . . .
H61A H 0.0329 0.6932 0.7939 0.193 Uiso 1 1 calc R . .
H61B H 0.0695 0.7647 0.8174 0.193 Uiso 1 1 calc R . .
H61C H 0.0405 0.7676 0.7716 0.193 Uiso 1 1 calc R . .
C62 C -0.1326(7) 0.7575(4) 0.80057(19) 0.122(3) Uani 1 1 d . . .
H62A H -0.1514 0.7495 0.8278 0.147 Uiso 1 1 calc R . .
H62B H -0.1565 0.8073 0.7936 0.147 Uiso 1 1 calc R . .
Li1 Li 0.0670(6) 0.7247(3) 0.97014(17) 0.0398(15) Uani 1 1 d . A .
Li2 Li -0.2766(6) 0.7446(3) 0.72799(17) 0.0416(16) Uani 1 1 d . . .

loop_
_atom_site_aniso_label
_atom_site_aniso_U_11
_atom_site_aniso_U_22
_atom_site_aniso_U_33
_atom_site_aniso_U_23
_atom_site_aniso_U_13
_atom_site_aniso_U_12
P1 0.0356(6) 0.0332(6) 0.0360(6) 0.0032(4) 0.0000(4) 0.0028(5)
P2 0.0266(6) 0.0311(6) 0.0320(5) 0.0033(4) -0.0021(4) -0.0006(4)
Si2 0.0473(7) 0.0289(6) 0.0422(6) -0.0020(5) -0.0065(5) 0.0072(5)
Si3 0.0376(7) 0.0535(7) 0.0371(6) -0.0052(5) 0.0036(5) 0.0006(6)
Si4 0.0333(6) 0.0293(6) 0.0574(7) 0.0104(5) 0.0037(5) 0.0004(5)
O1 0.0363(16) 0.0467(16) 0.0385(15) 0.0069(13) 0.0038(11) -0.0001(12)
O2 0.0555(19) 0.068(2) 0.0396(16) 0.0097(15) -0.0097(13) 0.0102(16)
C1 0.039(2) 0.028(2) 0.034(2) 0.0033(17) 0.0070(17) 0.0045(18)
C2 0.039(2) 0.032(2) 0.041(2) 0.0069(18) 0.0070(18) 0.0060(19)
C3 0.037(2) 0.040(2) 0.035(2) 0.0018(18) -0.0021(17) 0.0054(19)
C4 0.040(2) 0.036(2) 0.0267(19) -0.0004(17) 0.0028(17) 0.0030(19)
C5 0.038(2) 0.029(2) 0.0282(19) -0.0025(16) 0.0010(17) 0.0054(17)
C6 0.049(3) 0.050(3) 0.053(3) 0.007(2) 0.019(2) 0.007(2)
C7 0.048(3) 0.115(5) 0.079(3) -0.021(3) 0.019(3) 0.011(3)
C8 0.179(7) 0.073(4) 0.152(6) 0.052(4) 0.130(6) 0.034(4)
C9 0.070(4) 0.172(6) 0.033(3) 0.009(3) 0.011(2) -0.013(4)
Si1 0.0847(10) 0.0285(6) 0.0439(7) 0.0005(5) 0.0016(6) 0.0027(6)
C10 0.073(7) 0.058(5) 0.113(8) -0.031(5) -0.034(5) 0.005(5)
C11 0.110(7) 0.051(4) 0.061(5) -0.013(4) 0.026(4) -0.011(5)
C12 0.043(9) 0.036(3) 0.068(3) 0.000(3) 0.016(6) -0.012(4)
C10A 0.073(7) 0.058(5) 0.113(8) -0.031(5) -0.034(5) 0.005(5)
C11A 0.110(7) 0.051(4) 0.061(5) -0.013(4) 0.026(4) -0.011(5)
C12A 0.043(9) 0.036(3) 0.068(3) 0.000(3) 0.016(6) -0.012(4)
C13 0.037(3) 0.036(3) 0.099(4) 0.002(3) -0.011(3) 0.001(2)
C14 0.046(5) 0.038(5) 0.096(7) 0.004(4) 0.020(5) 0.010(4)
C15 0.051(6) 0.046(5) 0.129(10) -0.003(6) 0.022(6) 0.002(4)
C16 0.044(7) 0.064(9) 0.125(11) -0.009(10) -0.022(8) 0.014(6)
C17 0.06(2) 0.079(12) 0.081(10) 0.008(8) -0.022(14) 0.022(12)
C18 0.077(9) 0.059(8) 0.058(6) -0.010(5) -0.002(7) 0.020(7)
C13A 0.037(3) 0.036(3) 0.099(4) 0.002(3) -0.011(3) 0.001(2)
C14A 0.028(7) 0.053(8) 0.096(11) 0.036(7) 0.013(6) -0.004(6)
C15A 0.033(8) 0.040(9) 0.158(18) 0.022(11) -0.002(9) 0.008(8)
C16A 0.012(13) 0.036(11) 0.111(16) 0.007(12) -0.006(13) 0.000(8)
C17A 0.038(10) 0.034(7) 0.051(7) 0.013(5) 0.004(6) 0.006(7)
C18A 0.034(8) 0.027(7) 0.048(7) 0.011(5) 0.002(6) 0.003(6)
C19 0.041(3) 0.035(2) 0.039(2) -0.0051(19) -0.0045(19) 0.0037(19)
C20 0.050(3) 0.046(3) 0.044(2) -0.010(2) 0.000(2) -0.002(2)
C21 0.068(3) 0.058(3) 0.053(3) -0.021(2) 0.005(2) -0.006(3)
C22 0.069(3) 0.051(3) 0.073(3) -0.018(3) -0.005(3) -0.013(3)
C23 0.056(3) 0.060(3) 0.099(4) -0.025(3) 0.018(3) -0.020(3)
C24 0.051(3) 0.057(3) 0.070(3) -0.020(2) 0.013(2) -0.006(2)
C25 0.086(4) 0.052(3) 0.071(3) -0.009(2) 0.006(3) 0.027(3)
C26 0.070(3) 0.041(3) 0.089(4) 0.017(2) -0.015(3) -0.004(2)
C27 0.067(3) 0.039(2) 0.057(3) 0.000(2) -0.022(2) 0.012(2)
C28 0.057(3) 0.117(5) 0.057(3) 0.006(3) -0.015(2) 0.015(3)
C29 0.060(3) 0.072(3) 0.042(3) 0.014(2) 0.005(2) 0.001(3)
C30 0.031(2) 0.054(3) 0.060(3) 0.003(2) 0.002(2) 0.005(2)
C31 0.048(3) 0.074(3) 0.071(3) 0.010(3) 0.016(2) 0.012(3)
C32 0.029(2) 0.030(2) 0.032(2) 0.0028(16) -0.0003(15) 0.0007(17)
C33 0.034(2) 0.034(2) 0.030(2) 0.0030(17) -0.0053(16) -0.0052(18)
C34 0.027(2) 0.040(2) 0.037(2) 0.0020(18) 0.0002(16) -0.0063(18)
C35 0.027(2) 0.033(2) 0.0291(19) 0.0051(17) -0.0008(15) -0.0002(17)
C36 0.030(2) 0.031(2) 0.031(2) 0.0041(16) -0.0004(16) -0.0016(17)
C37 0.031(2) 0.033(2) 0.032(2) 0.0031(17) -0.0029(16) 0.0022(17)
C38 0.042(2) 0.043(2) 0.036(2) 0.0025(19) -0.0018(17) -0.0004(19)
C39 0.046(3) 0.043(2) 0.037(2) 0.0121(19) -0.0018(18) -0.004(2)
C40 0.051(3) 0.041(2) 0.040(2) 0.0020(19) -0.0059(19) 0.013(2)
C41 0.058(3) 0.096(4) 0.058(3) -0.022(3) 0.025(2) -0.028(3)
C42 0.058(3) 0.060(3) 0.043(2) -0.008(2) 0.007(2) -0.006(2)
C43 0.067(3) 0.091(4) 0.060(3) -0.010(3) 0.009(2) 0.034(3)
C44 0.041(3) 0.045(3) 0.038(2) -0.0060(19) 0.0069(19) -0.013(2)
C45 0.055(3) 0.069(3) 0.056(3) -0.013(2) -0.004(2) -0.018(3)
C46 0.075(4) 0.097(5) 0.084(4) -0.036(4) -0.001(3) -0.040(4)
C47 0.095(5) 0.076(4) 0.103(5) -0.050(4) 0.038(4) -0.040(4)
C48 0.080(4) 0.045(3) 0.095(4) -0.025(3) 0.039(3) -0.015(3)
C49 0.054(3) 0.042(3) 0.063(3) -0.010(2) 0.022(2) -0.010(2)
C50 0.031(2) 0.030(2) 0.036(2) 0.0072(18) 0.0044(17) -0.0027(17)
C51 0.031(2) 0.040(2) 0.047(2) 0.001(2) 0.0051(18) -0.0052(19)
C52 0.051(3) 0.043(3) 0.055(3) -0.007(2) 0.015(2) -0.013(2)
C53 0.043(3) 0.043(3) 0.071(3) -0.004(2) 0.021(2) 0.002(2)
C54 0.034(3) 0.056(3) 0.062(3) -0.002(2) 0.001(2) 0.000(2)
C55 0.034(2) 0.048(3) 0.041(2) -0.0006(19) 0.0009(19) 0.000(2)
C56 0.054(3) 0.045(3) 0.105(4) 0.031(3) 0.028(3) 0.004(2)
C57 0.053(3) 0.037(3) 0.090(3) -0.007(2) -0.011(2) -0.006(2)
C58 0.046(3) 0.041(3) 0.078(3) 0.017(2) 0.007(2) 0.005(2)
C59 0.186(7) 0.088(4) 0.066(4) 0.009(3) 0.056(4) 0.015(5)
C60 0.262(12) 0.130(7) 0.103(6) -0.010(5) -0.041(7) 0.079(7)
C61 0.042(3) 0.253(10) 0.090(4) 0.011(5) -0.007(3) -0.010(4)
C62 0.121(6) 0.164(7) 0.080(4) -0.001(5) -0.011(4) 0.007(5)
Li1 0.041(4) 0.037(4) 0.043(4) -0.002(3) 0.011(3) -0.002(3)
Li2 0.037(4) 0.050(4) 0.038(3) 0.005(3) -0.003(3) 0.005(3)
